data_4087764
loop_
_publ_author_name
'Bayardon, J\'er\^ome'
'Maronnat, Mil\`ene'
'Langlois, Adam'
'Rousselin, Yoann'
'Harvey, Pierre D.'
'Jug\'e, Sylvain'

_publ_section_title
;
 ModularP-Chirogenic Phosphine-Sulfide Ligands: Clear Evidence for Both
 Electronic Effect andP-Chirality Driving Enantioselectivity in
 Palladium-Catalyzed Allylations
;
_journal_issue 17
_journal_name_full Organometallics
_journal_page_first 4340
_journal_paper_doi 10.1021/acs.organomet.5b00585
_journal_volume 34
_journal_year 2015
_chemical_formula_moiety 'C24 H27 O P S'
_chemical_formula_sum 'C24 H27 O P S'
_chemical_formula_weight 394.48
_space_group_crystal_system monoclinic
_space_group_IT_number 4
_space_group_name_Hall 'P 2yb'
_space_group_name_H-M_alt 'P 1 21 1'
_atom_sites_solution_hydrogens geom
_audit_creation_date 2013-10-24
_audit_creation_method
;
Olex2 1.2
(compiled 2013.09.17 svn.r2790 for OlexSys, GUI svn.r4601)
;
_audit_update_record
;
2013-10-24 # Formatted by publCIF
;
_cell_angle_alpha 90
_cell_angle_beta 113.567(2)
_cell_angle_gamma 90
_cell_formula_units_Z 2
_cell_length_a 11.7254(5)
_cell_length_b 7.1457(3)
_cell_length_c 14.1714(6)
_cell_measurement_temperature 115
_cell_volume 1088.33(8)
_computing_cell_refinement
;
Bruker (2013). <i>SAINT</i>. Bruker AXS Inc., Madison, Wisconsin, USA.
;
_computing_data_collection
;
Bruker (2013). <i>APEX2</i>.Bruker AXS Inc., Madison, Wisconsin, USA.
;
_computing_data_reduction
;
Bruker (2013). <i>SAINT</i>. Bruker AXS Inc., Madison, Wisconsin, USA.
;
_computing_molecular_graphics
;
O. V. Dolomanov, L. J. Bourhis, R. J. Gildea, J. A. K. Howard and H. Puschmann,
OLEX2: a complete structure solution, refinement and analysis program.
J. Appl. Cryst. (2009). 42, 339-341.
;
_computing_publication_material
;
O. V. Dolomanov, L. J. Bourhis, R. J. Gildea, J. A. K. Howard and H. Puschmann,
OLEX2: a complete structure solution, refinement and analysis program.
J. Appl. Cryst. (2009). 42, 339-341.
;
_computing_structure_refinement
;
SHELX, G.M. Sheldrick, Acta Cryst.
(2008). A64, 112-122
;
_computing_structure_solution 'SUPERFLIP, J. Appl. Cryst. (2007) 40, 786-790'
_diffrn_ambient_temperature 115
_diffrn_detector 'CCD Plate'
_diffrn_detector_area_resol_mean 9
_diffrn_detector_type 'CCD area detector'
_diffrn_measured_fraction_theta_full 0.998
_diffrn_measured_fraction_theta_max 0.997
_diffrn_measurement_device '\k-geometry diffractometer'
_diffrn_measurement_device_type 'Nonius Kappa APEX II'
_diffrn_measurement_method 'CCD rotation images, thick slices'
_diffrn_radiation_collimation '0.6 mm'
_diffrn_radiation_monochromator graphite
_diffrn_radiation_probe x-ray
_diffrn_radiation_type 'Mo K\a~1~'
_diffrn_radiation_wavelength 0.71073
_diffrn_radiation_xray_symbol K-L~3~
_diffrn_reflns_av_R_equivalents 0.0595
_diffrn_reflns_av_unetI/netI 0.0462
_diffrn_reflns_Laue_measured_fraction_full 0.998
_diffrn_reflns_Laue_measured_fraction_max 0.997
_diffrn_reflns_limit_h_max 15
_diffrn_reflns_limit_h_min -15
_diffrn_reflns_limit_k_max 9
_diffrn_reflns_limit_k_min -9
_diffrn_reflns_limit_l_max 18
_diffrn_reflns_limit_l_min -18
_diffrn_reflns_number 28674
_diffrn_reflns_point_group_measured_fraction_full 0.999
_diffrn_reflns_point_group_measured_fraction_max 0.997
_diffrn_reflns_theta_full 25.242
_diffrn_reflns_theta_max 28.299
_diffrn_reflns_theta_min 2.903
_diffrn_source 'X-ray tube'
_diffrn_source_target Mo
_diffrn_source_type 'Siemens KFF Mo 2K-180'
_exptl_absorpt_coefficient_mu 0.233
_exptl_absorpt_correction_T_max 0.98
_exptl_absorpt_correction_T_min 0.85
_exptl_absorpt_correction_type multi-scan
_exptl_absorpt_process_details 'SADABS V2012/1 (Bruker AXS Inc.)'
_exptl_crystal_colour 'clear light colourless'
_exptl_crystal_colour_lustre clear
_exptl_crystal_colour_modifier light
_exptl_crystal_colour_primary colourless
_exptl_crystal_density_diffrn 1.204
_exptl_crystal_description prism
_exptl_crystal_F_000 420
_exptl_crystal_recrystallization_method
'The material was recrystallised from a mixture of methanol and DCM by slow evaporation'
_exptl_crystal_size_max 0.25
_exptl_crystal_size_mid 0.25
_exptl_crystal_size_min 0.1
_refine_diff_density_max 0.241
_refine_diff_density_min -0.259
_refine_diff_density_rms 0.045
_refine_ls_abs_structure_details
;
 Refined as an inversion twin.
;
_refine_ls_abs_structure_Flack 0.02(8)
_refine_ls_extinction_method none
_refine_ls_goodness_of_fit_ref 1.045
_refine_ls_hydrogen_treatment constr
_refine_ls_matrix_type full
_refine_ls_number_constraints 0
_refine_ls_number_parameters 249
_refine_ls_number_reflns 5392
_refine_ls_number_restraints 1
_refine_ls_restrained_S_all 1.045
_refine_ls_R_factor_all 0.0464
_refine_ls_R_factor_gt 0.0325
_refine_ls_shift/su_max 0.000
_refine_ls_shift/su_mean 0.000
_refine_ls_structure_factor_coef Fsqd
_refine_ls_weighting_details
;
 w=1/[\s^2^(Fo^2^)+(0.0300P)^2^+0.1743P]
 where P=(Fo^2^+2Fc^2^)/3
;
_refine_ls_weighting_scheme calc
_refine_ls_wR_factor_gt 0.0691
_refine_ls_wR_factor_ref 0.0751
_reflns_Friedel_coverage 0.856
_reflns_Friedel_fraction_full 1.000
_reflns_Friedel_fraction_max 0.998
_reflns_number_gt 4645
_reflns_number_total 5392
_reflns_threshold_expression 'I > 2\s(I)'
_cod_data_source_file om5b00585_si_001.cif
_cod_data_source_block 12jb902
_cod_database_code 4087764
_shelxl_version_number 2013-2
_shelx_space_group_comment
;
The symmetry employed for this shelxl refinement is uniquely defined
by the following loop, which should always be used as a source of
symmetry information in preference to the above space-group names.
They are only intended as comments.
;
_shelx_estimated_absorpt_t_max 0.977
_shelx_estimated_absorpt_t_min 0.944
_olex2_refinement_description
;
1. Fixed Uiso
 At 1.2 times of:
  All C(H) groups, All C(H,H) groups
 At 1.5 times of:
  All C(H,H,H) groups
2.a Secondary CH2 refined with riding coordinates:
 C20(H20A,H20B)
2.b Aromatic/amide H refined with riding coordinates:
 C11(H11), C10(H10), C9(H9), C3(H3), C4(H4), C5(H5), C6(H6), C12(H12),
 C13(H13), C14(H14), C19(H19), C18(H18), C17(H17)
2.c Idealised Me refined as rotating group:
 C24(H24A,H24B,H24C), C23(H23A,H23B,H23C), C22(H22A,H22B,H22C), C1(H1A,H1B,H1C)
;

loop_
_space_group_symop_operation_xyz
'x, y, z'
'-x, y+1/2, -z'

loop_
_atom_site_label
_atom_site_type_symbol
_atom_site_fract_x
_atom_site_fract_y
_atom_site_fract_z
_atom_site_U_iso_or_equiv
_atom_site_adp_type
_atom_site_occupancy
_atom_site_site_symmetry_order
_atom_site_calc_flag
_atom_site_refinement_flags_posn
_atom_site_refinement_flags_adp
C11 C 0.5756(2) 0.9208(4) 0.49457(19) 0.0270(6) Uani 1 1 d . .
H11 H 0.5597 0.9959 0.5433 0.032 Uiso 1 1 calc R U
C10 C 0.5154(2) 0.9572(4) 0.38984(19) 0.0261(5) Uani 1 1 d . .
H10 H 0.4566 1.0562 0.3667 0.031 Uiso 1 1 calc R U
C9 C 0.5404(2) 0.8501(3) 0.31926(18) 0.0224(5) Uani 1 1 d . .
H9 H 0.5007 0.8794 0.2481 0.027 Uiso 1 1 calc R U
C8 C 0.6235(2) 0.6987(3) 0.35105(17) 0.0174(5) Uani 1 1 d . .
C15 C 0.7792(2) 0.4121(3) 0.32190(16) 0.0167(5) Uani 1 1 d . .
C16 C 0.9018(2) 0.4421(3) 0.33374(16) 0.0163(4) Uani 1 1 d . .
C20 C 0.9427(2) 0.6205(3) 0.29973(18) 0.0197(5) Uani 1 1 d . .
H20A H 1.0158 0.6730 0.3572 0.024 Uiso 1 1 calc R U
H20B H 0.8747 0.7139 0.2798 0.024 Uiso 1 1 calc R U
C21 C 1.0506(2) 0.7947(4) 0.17376(19) 0.0253(5) Uani 1 1 d . .
C24 C 1.1714(3) 0.8336(5) 0.2662(2) 0.0494(9) Uani 1 1 d . .
H24A H 1.1541 0.8468 0.3281 0.074 Uiso 1 1 calc R U
H24B H 1.2086 0.9496 0.2547 0.074 Uiso 1 1 calc R U
H24C H 1.2293 0.7295 0.2755 0.074 Uiso 1 1 calc R U
C23 C 1.0763(3) 0.7627(4) 0.0770(2) 0.0401(7) Uani 1 1 d . .
H23A H 1.1326 0.6559 0.0881 0.060 Uiso 1 1 calc R U
H23B H 1.1149 0.8749 0.0629 0.060 Uiso 1 1 calc R U
H23C H 0.9978 0.7370 0.0183 0.060 Uiso 1 1 calc R U
C22 C 0.9580(3) 0.9533(4) 0.1558(2) 0.0362(7) Uani 1 1 d . .
H22A H 0.8812 0.9238 0.0962 0.054 Uiso 1 1 calc R U
H22B H 0.9937 1.0694 0.1427 0.054 Uiso 1 1 calc R U
H22C H 0.9395 0.9689 0.2169 0.054 Uiso 1 1 calc R U
C7 C 0.5223(2) 0.4223(3) 0.19498(17) 0.0188(5) Uani 1 1 d . .
C2 C 0.5247(2) 0.3007(3) 0.11741(17) 0.0229(5) Uani 1 1 d . .
C1 C 0.6447(3) 0.1923(4) 0.0248(2) 0.0431(8) Uani 1 1 d . .
H1A H 0.5791 0.2223 -0.0425 0.065 Uiso 1 1 calc R U
H1B H 0.6375 0.0609 0.0414 0.065 Uiso 1 1 calc R U
H1C H 0.7263 0.2133 0.0228 0.065 Uiso 1 1 calc R U
C3 C 0.4238(3) 0.1875(4) 0.0623(2) 0.0298(6) Uani 1 1 d . .
H3 H 0.4265 0.1060 0.0103 0.036 Uiso 1 1 calc R U
C4 C 0.3187(2) 0.1953(4) 0.0844(2) 0.0329(7) Uani 1 1 d . .
H4 H 0.2489 0.1192 0.0467 0.040 Uiso 1 1 calc R U
C5 C 0.3141(2) 0.3119(4) 0.1603(2) 0.0307(6) Uani 1 1 d . .
H5 H 0.2419 0.3149 0.1751 0.037 Uiso 1 1 calc R U
C6 C 0.4161(2) 0.4256(4) 0.21544(18) 0.0241(5) Uani 1 1 d . .
H6 H 0.4127 0.5061 0.2676 0.029 Uiso 1 1 calc R U
C12 C 0.6590(2) 0.7737(4) 0.52690(19) 0.0252(5) Uani 1 1 d . .
H12 H 0.7013 0.7487 0.5984 0.030 Uiso 1 1 calc R U
C13 C 0.6818(2) 0.6618(3) 0.45607(18) 0.0201(5) Uani 1 1 d . .
H13 H 0.7378 0.5593 0.4795 0.024 Uiso 1 1 calc R U
C14 C 0.7507(2) 0.2469(3) 0.36088(18) 0.0233(5) Uani 1 1 d . .
H14 H 0.6678 0.2267 0.3545 0.028 Uiso 1 1 calc R U
C19 C 0.8401(2) 0.1124(3) 0.40852(18) 0.0247(6) Uani 1 1 d . .
H19 H 0.8188 0.0011 0.4344 0.030 Uiso 1 1 calc R U
C18 C 0.9615(2) 0.1413(3) 0.41818(18) 0.0219(5) Uani 1 1 d . .
H18 H 1.0236 0.0494 0.4501 0.026 Uiso 1 1 calc R U
C17 C 0.9911(2) 0.3047(3) 0.38106(17) 0.0197(5) Uani 1 1 d . .
H17 H 1.0742 0.3241 0.3879 0.024 Uiso 1 1 calc R U
O1 O 0.63198(16) 0.3094(2) 0.10160(13) 0.0266(4) Uani 1 1 d . .
P1 P 0.65623(5) 0.57990(9) 0.25019(4) 0.01674(13) Uani 1 1 d . .
S1 S 0.98262(5) 0.57127(9) 0.19065(4) 0.02148(13) Uani 1 1 d . .

loop_
_atom_site_aniso_label
_atom_site_aniso_U_11
_atom_site_aniso_U_22
_atom_site_aniso_U_33
_atom_site_aniso_U_23
_atom_site_aniso_U_13
_atom_site_aniso_U_12
C11 0.0271(13) 0.0323(14) 0.0262(13) -0.0090(11) 0.0155(11) -0.0088(12)
C10 0.0230(13) 0.0233(12) 0.0308(14) -0.0037(11) 0.0095(11) -0.0009(10)
C9 0.0227(12) 0.0213(12) 0.0195(12) 0.0005(10) 0.0047(10) -0.0030(10)
C8 0.0138(11) 0.0198(11) 0.0175(11) -0.0023(9) 0.0053(9) -0.0061(9)
C15 0.0172(11) 0.0181(11) 0.0115(10) 0.0007(8) 0.0023(9) -0.0006(9)
C16 0.0208(11) 0.0163(10) 0.0124(10) -0.0037(9) 0.0072(9) -0.0045(9)
C20 0.0225(12) 0.0206(13) 0.0198(11) -0.0045(9) 0.0125(10) -0.0033(9)
C21 0.0311(14) 0.0243(13) 0.0253(13) 0.0014(10) 0.0164(11) -0.0080(11)
C24 0.0349(17) 0.063(2) 0.0458(18) 0.0012(16) 0.0111(15) -0.0273(16)
C23 0.058(2) 0.0342(15) 0.0464(18) 0.0049(14) 0.0403(16) -0.0039(14)
C22 0.062(2) 0.0209(13) 0.0350(15) 0.0037(12) 0.0286(15) 0.0005(13)
C7 0.0180(11) 0.0173(11) 0.0140(11) 0.0040(9) -0.0011(9) -0.0013(9)
C2 0.0253(12) 0.0171(12) 0.0174(11) 0.0039(9) -0.0007(10) 0.0023(10)
C1 0.0497(19) 0.0355(16) 0.0439(18) -0.0185(14) 0.0183(15) 0.0030(15)
C3 0.0353(15) 0.0182(12) 0.0232(13) -0.0014(10) -0.0016(11) -0.0007(11)
C4 0.0247(14) 0.0234(13) 0.0334(15) 0.0033(12) -0.0065(12) -0.0067(11)
C5 0.0195(12) 0.0282(14) 0.0361(15) 0.0089(12) 0.0022(11) -0.0047(11)
C6 0.0225(12) 0.0234(12) 0.0204(12) 0.0043(10) 0.0024(10) -0.0006(10)
C12 0.0224(12) 0.0374(14) 0.0160(11) -0.0009(11) 0.0079(10) -0.0082(11)
C13 0.0152(11) 0.0246(12) 0.0191(12) 0.0017(10) 0.0054(9) -0.0045(9)
C14 0.0170(12) 0.0261(13) 0.0223(13) 0.0074(10) 0.0032(10) -0.0042(10)
C19 0.0236(12) 0.0235(15) 0.0219(12) 0.0075(9) 0.0035(10) -0.0036(9)
C18 0.0223(12) 0.0225(11) 0.0163(11) 0.0019(9) 0.0029(10) 0.0030(9)
C17 0.0183(11) 0.0218(12) 0.0175(11) -0.0035(9) 0.0056(9) -0.0020(9)
O1 0.0313(10) 0.0248(9) 0.0223(9) -0.0051(7) 0.0094(8) -0.0001(8)
P1 0.0173(3) 0.0166(3) 0.0140(3) 0.0019(3) 0.0039(2) -0.0018(3)
S1 0.0288(3) 0.0195(3) 0.0209(3) -0.0014(3) 0.0149(2) -0.0038(3)

loop_
_atom_type_symbol
_atom_type_description
_atom_type_scat_dispersion_real
_atom_type_scat_dispersion_imag
_atom_type_scat_source
C C 0.0033 0.0016 'International Tables Vol C Tables 4.2.6.8 and 6.1.1.4'
H H 0.0000 0.0000 'International Tables Vol C Tables 4.2.6.8 and 6.1.1.4'
O O 0.0106 0.0060 'International Tables Vol C Tables 4.2.6.8 and 6.1.1.4'
P P 0.1023 0.0942 'International Tables Vol C Tables 4.2.6.8 and 6.1.1.4'
S S 0.1246 0.1234 'International Tables Vol C Tables 4.2.6.8 and 6.1.1.4'

loop_
_geom_angle_atom_site_label_1
_geom_angle_atom_site_label_2
_geom_angle_atom_site_label_3
_geom_angle
C10 C11 H11 120.5
C12 C11 H11 120.5
C12 C11 C10 119.1(2)
C11 C10 H10 119.8
C9 C10 C11 120.4(2)
C9 C10 H10 119.8
C10 C9 H9 119.5
C10 C9 C8 121.0(2)
C8 C9 H9 119.5
C9 C8 P1 116.24(17)
C13 C8 C9 118.0(2)
C13 C8 P1 125.47(18)
C16 C15 C14 118.6(2)
C16 C15 P1 120.60(17)
C14 C15 P1 120.66(17)
C15 C16 C20 122.3(2)
C15 C16 C17 119.2(2)
C17 C16 C20 118.4(2)
C16 C20 H20A 109.8
C16 C20 H20B 109.8
C16 C20 S1 109.31(15)
H20A C20 H20B 108.3
S1 C20 H20A 109.8
S1 C20 H20B 109.8
C24 C21 C23 110.4(2)
C24 C21 S1 110.4(2)
C23 C21 S1 103.69(18)
C22 C21 C24 111.4(3)
C22 C21 C23 110.1(2)
C22 C21 S1 110.55(18)
C21 C24 H24A 109.5
C21 C24 H24B 109.5
C21 C24 H24C 109.5
H24A C24 H24B 109.5
H24A C24 H24C 109.5
H24B C24 H24C 109.5
C21 C23 H23A 109.5
C21 C23 H23B 109.5
C21 C23 H23C 109.5
H23A C23 H23B 109.5
H23A C23 H23C 109.5
H23B C23 H23C 109.5
C21 C22 H22A 109.5
C21 C22 H22B 109.5
C21 C22 H22C 109.5
H22A C22 H22B 109.5
H22A C22 H22C 109.5
H22B C22 H22C 109.5
C2 C7 P1 115.50(18)
C6 C7 C2 118.2(2)
C6 C7 P1 125.97(18)
C3 C2 C7 121.3(2)
O1 C2 C7 114.0(2)
O1 C2 C3 124.7(2)
H1A C1 H1B 109.5
H1A C1 H1C 109.5
H1B C1 H1C 109.5
O1 C1 H1A 109.5
O1 C1 H1B 109.5
O1 C1 H1C 109.5
C2 C3 H3 120.5
C2 C3 C4 118.9(2)
C4 C3 H3 120.5
C3 C4 H4 119.5
C5 C4 C3 121.1(2)
C5 C4 H4 119.5
C4 C5 H5 120.2
C4 C5 C6 119.7(3)
C6 C5 H5 120.2
C7 C6 C5 120.8(2)
C7 C6 H6 119.6
C5 C6 H6 119.6
C11 C12 H12 119.6
C11 C12 C13 120.8(2)
C13 C12 H12 119.6
C8 C13 H13 119.7
C12 C13 C8 120.6(2)
C12 C13 H13 119.7
C15 C14 H14 119.2
C19 C14 C15 121.6(2)
C19 C14 H14 119.2
C14 C19 H19 120.3
C14 C19 C18 119.4(2)
C18 C19 H19 120.3
C19 C18 H18 120.3
C17 C18 C19 119.5(2)
C17 C18 H18 120.3
C16 C17 H17 119.2
C18 C17 C16 121.5(2)
C18 C17 H17 119.2
C2 O1 C1 118.9(2)
C8 P1 C15 103.53(10)
C8 P1 C7 101.93(10)
C7 P1 C15 100.59(10)
C20 S1 C21 102.38(11)

loop_
_geom_bond_atom_site_label_1
_geom_bond_atom_site_label_2
_geom_bond_distance
C11 H11 0.9500
C11 C10 1.390(4)
C11 C12 1.383(4)
C10 H10 0.9500
C10 C9 1.380(3)
C9 H9 0.9500
C9 C8 1.405(3)
C8 C13 1.392(3)
C8 P1 1.830(2)
C15 C16 1.396(3)
C15 C14 1.399(3)
C15 P1 1.838(2)
C16 C20 1.507(3)
C16 C17 1.396(3)
C20 H20A 0.9900
C20 H20B 0.9900
C20 S1 1.820(2)
C21 C24 1.522(4)
C21 C23 1.534(4)
C21 C22 1.518(4)
C21 S1 1.842(2)
C24 H24A 0.9800
C24 H24B 0.9800
C24 H24C 0.9800
C23 H23A 0.9800
C23 H23B 0.9800
C23 H23C 0.9800
C22 H22A 0.9800
C22 H22B 0.9800
C22 H22C 0.9800
C7 C2 1.410(3)
C7 C6 1.387(3)
C7 P1 1.834(2)
C2 C3 1.388(3)
C2 O1 1.364(3)
C1 H1A 0.9800
C1 H1B 0.9800
C1 H1C 0.9800
C1 O1 1.427(3)
C3 H3 0.9500
C3 C4 1.389(4)
C4 H4 0.9500
C4 C5 1.378(4)
C5 H5 0.9500
C5 C6 1.398(3)
C6 H6 0.9500
C12 H12 0.9500
C12 C13 1.390(3)
C13 H13 0.9500
C14 H14 0.9500
C14 C19 1.384(3)
C19 H19 0.9500
C19 C18 1.390(3)
C18 H18 0.9500
C18 C17 1.381(3)
C17 H17 0.9500

loop_
_geom_torsion_atom_site_label_1
_geom_torsion_atom_site_label_2
_geom_torsion_atom_site_label_3
_geom_torsion_atom_site_label_4
_geom_torsion
C11 C10 C9 C8 2.2(4)
C11 C12 C13 C8 1.7(4)
C10 C11 C12 C13 -0.7(4)
C10 C9 C8 C13 -1.2(3)
C10 C9 C8 P1 -175.75(19)
C9 C8 C13 C12 -0.7(3)
C9 C8 P1 C15 173.79(17)
C9 C8 P1 C7 -82.08(19)
C15 C16 C20 S1 -111.6(2)
C15 C16 C17 C18 -1.2(3)
C15 C14 C19 C18 0.1(4)
C16 C15 C14 C19 -1.4(3)
C16 C15 P1 C8 -106.92(19)
C16 C15 P1 C7 147.93(19)
C16 C20 S1 C21 -172.07(16)
C20 C16 C17 C18 177.1(2)
C24 C21 S1 C20 65.9(2)
C23 C21 S1 C20 -175.86(18)
C22 C21 S1 C20 -57.8(2)
C7 C2 C3 C4 0.1(4)
C7 C2 O1 C1 180.0(2)
C2 C7 C6 C5 -0.2(3)
C2 C7 P1 C8 -176.27(17)
C2 C7 P1 C15 -69.85(18)
C2 C3 C4 C5 -0.5(4)
C3 C2 O1 C1 -1.4(3)
C3 C4 C5 C6 0.6(4)
C4 C5 C6 C7 -0.2(4)
C6 C7 C2 C3 0.3(3)
C6 C7 C2 O1 178.9(2)
C6 C7 P1 C8 10.4(2)
C6 C7 P1 C15 116.8(2)
C12 C11 C10 C9 -1.3(4)
C13 C8 P1 C15 -0.3(2)
C13 C8 P1 C7 103.9(2)
C14 C15 C16 C20 -176.4(2)
C14 C15 C16 C17 1.9(3)
C14 C15 P1 C8 76.6(2)
C14 C15 P1 C7 -28.6(2)
C14 C19 C18 C17 0.7(4)
C19 C18 C17 C16 -0.1(3)
C17 C16 C20 S1 70.0(2)
O1 C2 C3 C4 -178.4(2)
P1 C8 C13 C12 173.25(18)
P1 C15 C16 C20 7.0(3)
P1 C15 C16 C17 -174.67(16)
P1 C15 C14 C19 175.23(19)
P1 C7 C2 C3 -173.57(18)
P1 C7 C2 O1 5.1(3)
P1 C7 C6 C5 172.93(19)
